data_1502292
loop_
_publ_author_name
'Naganaboina, Vijaya Kumar'
'Chandra, Kusum Lata'
'Desper, John'
'Rayat, Sundeep'

_publ_section_title
;
 An easy entry into 2-halo-3-aryl-4(3H)-quinazoliniminium halides from
 heteroenyne-allenes.
;
_journal_issue 14
_journal_name_full 'Organic letters'
_journal_page_first 3718
_journal_page_last 3721
_journal_paper_doi 10.1021/ol201372n
_journal_volume 13
_journal_year 2011
_chemical_formula_moiety 'C15 H13 Cl2 N3 O'
_chemical_formula_sum 'C15 H13 Cl2 N3 O'
_chemical_formula_weight 322.18
_chemical_name_systematic
;
K-75 2-chloro-3-(4-methoxyphenyl)-4-aminoquinazolinium chloride
;
_space_group_IT_number 14
_symmetry_cell_setting monoclinic
_symmetry_space_group_name_Hall '-P 2yn'
_symmetry_space_group_name_H-M 'P 1 21/n 1'
_atom_sites_solution_hydrogens geom
_atom_sites_solution_primary direct
_atom_sites_solution_secondary difmap
_audit_creation_method SHELXL-97
_cell_angle_alpha 90.00
_cell_angle_beta 92.626(4)
_cell_angle_gamma 90.00
_cell_formula_units_Z 4
_cell_length_a 10.8130(7)
_cell_length_b 6.7024(4)
_cell_length_c 20.2381(11)
_cell_measurement_reflns_used 5110
_cell_measurement_temperature 120(2)
_cell_measurement_theta_max 33.07
_cell_measurement_theta_min 3.20
_cell_volume 1465.18(15)
_computing_cell_refinement 'Bruker SAINT'
_computing_data_collection 'Bruker APEX2'
_computing_data_reduction 'Bruker SAINT'
_computing_molecular_graphics 'Bruker SHELXTL'
_computing_publication_material 'Bruker SHELXTL'
_computing_structure_refinement 'SHELXL-97 (Sheldrick, 1997)'
_computing_structure_solution 'SHELXS-97 (Sheldrick, 1990)'
_diffrn_ambient_temperature 120(2)
_diffrn_measured_fraction_theta_full 0.965
_diffrn_measured_fraction_theta_max 0.920
_diffrn_measurement_device_type 'Bruker APEX-II CCD'
_diffrn_measurement_method '\f and \w scans'
_diffrn_radiation_monochromator graphite
_diffrn_radiation_source 'fine-focus sealed tube'
_diffrn_radiation_type MoK\a
_diffrn_radiation_wavelength 0.71073
_diffrn_reflns_av_R_equivalents 0.0580
_diffrn_reflns_av_sigmaI/netI 0.0701
_diffrn_reflns_limit_h_max 16
_diffrn_reflns_limit_h_min -14
_diffrn_reflns_limit_k_max 10
_diffrn_reflns_limit_k_min -9
_diffrn_reflns_limit_l_max 29
_diffrn_reflns_limit_l_min -30
_diffrn_reflns_number 13973
_diffrn_reflns_theta_full 27.50
_diffrn_reflns_theta_max 32.58
_diffrn_reflns_theta_min 3.20
_diffrn_standards_number 0
_exptl_absorpt_coefficient_mu 0.444
_exptl_absorpt_correction_T_max 0.9569
_exptl_absorpt_correction_T_min 0.8709
_exptl_absorpt_correction_type multi-scan
_exptl_absorpt_process_details SADABS
_exptl_crystal_colour colourless
_exptl_crystal_density_diffrn 1.461
_exptl_crystal_density_method 'not measured'
_exptl_crystal_description plate
_exptl_crystal_F_000 664
_exptl_crystal_size_max 0.32
_exptl_crystal_size_mid 0.24
_exptl_crystal_size_min 0.10
_refine_diff_density_max 0.679
_refine_diff_density_min -0.814
_refine_diff_density_rms 0.113
_refine_ls_extinction_method none
_refine_ls_goodness_of_fit_ref 1.032
_refine_ls_hydrogen_treatment mixed
_refine_ls_matrix_type full
_refine_ls_number_parameters 198
_refine_ls_number_reflns 4909
_refine_ls_number_restraints 0
_refine_ls_restrained_S_all 1.032
_refine_ls_R_factor_all 0.1058
_refine_ls_R_factor_gt 0.0756
_refine_ls_shift/su_max 0.000
_refine_ls_shift/su_mean 0.000
_refine_ls_structure_factor_coef Fsqd
_refine_ls_weighting_details 'calc w=1/[\s^2^(Fo^2^)+(0.0900P)^2^+2.0000P] where P=(Fo^2^+2Fc^2^)/3'
_refine_ls_weighting_scheme calc
_refine_ls_wR_factor_gt 0.1805
_refine_ls_wR_factor_ref 0.1983
_reflns_number_gt 3501
_reflns_number_total 4909
_reflns_threshold_expression >2sigma(I)
_cod_data_source_file ol201372n_si_002.cif
_cod_data_source_block kc0902m
_cod_depositor_comments
;
The following automatic conversions were performed:

'_symmetry_cell_setting' value 'Monoclinic' changed to 'monoclinic'
according to /home/saulius/struct/CIF-dictionaries/cif_core.dic
dictionary named 'cif_core.dic' version 2.4.1 from 2010-06-29.

Automatic conversion script
Id: cif_fix_values 1715 2011-07-08 13:25:40Z adriana 
;
_cod_original_sg_symbol_H-M P2(1)/n
_cod_database_code 1502292

loop_
_symmetry_equiv_pos_as_xyz
'x, y, z'
'-x+1/2, y+1/2, -z+1/2'
'-x, -y, -z'
'x-1/2, -y-1/2, z-1/2'

loop_
_atom_site_label
_atom_site_type_symbol
_atom_site_fract_x
_atom_site_fract_y
_atom_site_fract_z
_atom_site_U_iso_or_equiv
_atom_site_adp_type
_atom_site_occupancy
_atom_site_symmetry_multiplicity
_atom_site_calc_flag
_atom_site_refinement_flags
C1 C 0.1482(2) 0.3508(4) 0.47043(14) 0.0241(5) Uani 1 1 d .
Cl1 Cl 0.10999(8) 0.16702(12) 0.52518(4) 0.0426(2) Uani 1 1 d .
Cl2 Cl 0.56049(6) 0.82434(10) 0.58541(3) 0.02483(17) Uani 1 1 d .
C11 C 0.1266(2) 0.4992(4) 0.36976(12) 0.0192(5) Uani 1 1 d .
N11 N 0.0994(2) 0.3430(3) 0.41216(12) 0.0243(5) Uani 1 1 d .
C12 C 0.2032(2) 0.6596(4) 0.38993(12) 0.0189(5) Uani 1 1 d .
C13 C 0.2229(2) 0.8172(4) 0.34616(13) 0.0225(5) Uani 1 1 d .
H13 H 0.2732 0.9273 0.3598 0.027 Uiso 1 1 calc R
C14 C 0.1684(2) 0.8111(4) 0.28276(13) 0.0242(5) Uani 1 1 d .
H14 H 0.1811 0.9182 0.2531 0.029 Uiso 1 1 calc R
C15 C 0.0950(2) 0.6487(4) 0.26217(13) 0.0243(5) Uani 1 1 d .
H15 H 0.0593 0.6451 0.2184 0.029 Uiso 1 1 calc R
C16 C 0.0741(2) 0.4935(4) 0.30518(13) 0.0231(5) Uani 1 1 d .
H16 H 0.0243 0.3833 0.2910 0.028 Uiso 1 1 calc R
C17 C 0.2605(2) 0.6527(4) 0.45633(12) 0.0180(4) Uani 1 1 d .
N17 N 0.3390(2) 0.7863(3) 0.47931(12) 0.0216(4) Uani 1 1 d .
H17A H 0.377(3) 0.775(5) 0.5172(17) 0.026 Uiso 1 1 d .
H17B H 0.356(3) 0.886(5) 0.4562(17) 0.026 Uiso 1 1 d .
C21 C 0.2785(2) 0.4836(4) 0.56387(12) 0.0187(5) Uani 1 1 d .
N21 N 0.22802(19) 0.4963(3) 0.49614(10) 0.0192(4) Uani 1 1 d .
C22 C 0.2231(2) 0.5923(4) 0.61240(13) 0.0210(5) Uani 1 1 d .
H22 H 0.1549 0.6770 0.6012 0.025 Uiso 1 1 calc R
C23 C 0.2682(2) 0.5769(4) 0.67812(12) 0.0207(5) Uani 1 1 d .
H23 H 0.2310 0.6510 0.7120 0.025 Uiso 1 1 calc R
C24 C 0.3681(2) 0.4518(3) 0.69324(12) 0.0178(4) Uani 1 1 d .
O24 O 0.41839(17) 0.4247(3) 0.75589(8) 0.0216(4) Uani 1 1 d .
C25 C 0.4223(2) 0.3409(4) 0.64378(13) 0.0212(5) Uani 1 1 d .
H25 H 0.4898 0.2545 0.6548 0.025 Uiso 1 1 calc R
C26 C 0.3778(2) 0.3566(4) 0.57884(12) 0.0206(5) Uani 1 1 d .
H26 H 0.4144 0.2820 0.5449 0.025 Uiso 1 1 calc R
C27 C 0.3707(3) 0.5415(4) 0.80826(13) 0.0265(6) Uani 1 1 d .
H27A H 0.4191 0.5150 0.8494 0.040 Uiso 1 1 calc R
H27B H 0.2839 0.5060 0.8139 0.040 Uiso 1 1 calc R
H27C H 0.3764 0.6835 0.7972 0.040 Uiso 1 1 calc R

loop_
_atom_site_aniso_label
_atom_site_aniso_U_11
_atom_site_aniso_U_22
_atom_site_aniso_U_33
_atom_site_aniso_U_23
_atom_site_aniso_U_13
_atom_site_aniso_U_12
C1 0.0164(11) 0.0282(12) 0.0275(13) 0.0019(10) 0.0003(10) -0.0078(9)
Cl1 0.0474(5) 0.0455(4) 0.0339(4) 0.0129(3) -0.0107(3) -0.0287(4)
Cl2 0.0244(3) 0.0319(3) 0.0178(3) -0.0005(2) -0.0036(2) -0.0118(2)
C11 0.0103(10) 0.0279(11) 0.0193(11) -0.0009(9) -0.0001(8) -0.0007(9)
N11 0.0165(10) 0.0295(11) 0.0266(11) 0.0011(9) -0.0015(8) -0.0073(8)
C12 0.0079(9) 0.0285(11) 0.0203(11) -0.0012(9) 0.0003(8) -0.0004(8)
C13 0.0134(11) 0.0300(12) 0.0240(12) 0.0016(9) -0.0009(9) -0.0041(9)
C14 0.0146(11) 0.0352(13) 0.0227(12) 0.0061(10) -0.0016(9) -0.0025(10)
C15 0.0135(11) 0.0398(14) 0.0194(12) -0.0015(10) -0.0005(9) 0.0010(10)
C16 0.0122(11) 0.0326(13) 0.0242(12) -0.0077(10) -0.0021(9) -0.0042(9)
C17 0.0102(10) 0.0236(11) 0.0204(11) -0.0005(8) 0.0024(8) -0.0021(8)
N17 0.0147(10) 0.0304(11) 0.0195(10) 0.0028(8) -0.0014(8) -0.0063(8)
C21 0.0124(10) 0.0258(11) 0.0180(11) 0.0013(8) 0.0016(8) -0.0024(9)
N21 0.0120(9) 0.0265(10) 0.0189(10) 0.0010(8) -0.0012(7) -0.0054(8)
C22 0.0130(11) 0.0273(12) 0.0229(12) 0.0022(9) 0.0019(9) 0.0022(9)
C23 0.0179(11) 0.0232(11) 0.0212(12) -0.0003(9) 0.0046(9) 0.0043(9)
C24 0.0152(11) 0.0211(10) 0.0170(11) 0.0005(8) 0.0000(8) -0.0027(8)
O24 0.0222(9) 0.0255(9) 0.0172(8) -0.0009(6) -0.0002(7) 0.0035(7)
C25 0.0165(11) 0.0259(11) 0.0212(12) -0.0017(9) 0.0014(9) 0.0057(9)
C26 0.0148(11) 0.0289(12) 0.0184(11) -0.0039(9) 0.0024(9) 0.0020(9)
C27 0.0323(15) 0.0267(12) 0.0209(12) -0.0036(9) 0.0053(11) -0.0008(11)

loop_
_atom_type_symbol
_atom_type_description
_atom_type_scat_dispersion_real
_atom_type_scat_dispersion_imag
_atom_type_scat_source
C C 0.0033 0.0016 'International Tables Vol C Tables 4.2.6.8 and 6.1.1.4'
H H 0.0000 0.0000 'International Tables Vol C Tables 4.2.6.8 and 6.1.1.4'
N N 0.0061 0.0033 'International Tables Vol C Tables 4.2.6.8 and 6.1.1.4'
O O 0.0106 0.0060 'International Tables Vol C Tables 4.2.6.8 and 6.1.1.4'
Cl Cl 0.1484 0.1585 'International Tables Vol C Tables 4.2.6.8 and 6.1.1.4'

loop_
_geom_angle_atom_site_label_1
_geom_angle_atom_site_label_2
_geom_angle_atom_site_label_3
_geom_angle
N11 C1 N21 127.0(2)
N11 C1 Cl1 117.8(2)
N21 C1 Cl1 115.2(2)
N11 C11 C16 117.7(2)
N11 C11 C12 122.3(2)
C16 C11 C12 120.0(2)
C1 N11 C11 116.7(2)
C13 C12 C11 119.8(2)
C13 C12 C17 122.5(2)
C11 C12 C17 117.6(2)
C14 C13 C12 119.5(2)
C14 C13 H13 120.3
C12 C13 H13 120.3
C13 C14 C15 120.6(2)
C13 C14 H14 119.7
C15 C14 H14 119.7
C16 C15 C14 120.3(2)
C16 C15 H15 119.8
C14 C15 H15 119.8
C15 C16 C11 119.7(2)
C15 C16 H16 120.1
C11 C16 H16 120.1
N17 C17 N21 119.5(2)
N17 C17 C12 123.4(2)
N21 C17 C12 117.1(2)
C17 N17 H17A 122(2)
C17 N17 H17B 120(2)
H17A N17 H17B 117(3)
C22 C21 C26 121.5(2)
C22 C21 N21 118.9(2)
C26 C21 N21 119.5(2)
C17 N21 C1 119.1(2)
C17 N21 C21 120.1(2)
C1 N21 C21 120.8(2)
C21 C22 C23 119.6(2)
C21 C22 H22 120.2
C23 C22 H22 120.2
C24 C23 C22 119.1(2)
C24 C23 H23 120.4
C22 C23 H23 120.4
O24 C24 C23 123.7(2)
O24 C24 C25 115.6(2)
C23 C24 C25 120.7(2)
C24 O24 C27 118.1(2)
C26 C25 C24 120.1(2)
C26 C25 H25 120.0
C24 C25 H25 120.0
C25 C26 C21 119.0(2)
C25 C26 H26 120.5
C21 C26 H26 120.5
O24 C27 H27A 109.5
O24 C27 H27B 109.5
H27A C27 H27B 109.5
O24 C27 H27C 109.5
H27A C27 H27C 109.5
H27B C27 H27C 109.5

loop_
_geom_bond_atom_site_label_1
_geom_bond_atom_site_label_2
_geom_bond_distance
C1 N11 1.271(4)
C1 N21 1.387(3)
C1 Cl1 1.720(3)
C11 N11 1.394(3)
C11 C16 1.402(3)
C11 C12 1.407(3)
C12 C13 1.401(4)
C12 C17 1.454(3)
C13 C14 1.388(4)
C13 H13 0.9500
C14 C15 1.400(4)
C14 H14 0.9500
C15 C16 1.382(4)
C15 H15 0.9500
C16 H16 0.9500
C17 N17 1.305(3)
C17 N21 1.377(3)
N17 H17A 0.86(4)
N17 H17B 0.84(3)
C21 C22 1.381(3)
C21 C26 1.392(3)
C21 N21 1.455(3)
C22 C23 1.399(4)
C22 H22 0.9500
C23 C24 1.391(3)
C23 H23 0.9500
C24 O24 1.368(3)
C24 C25 1.397(3)
O24 C27 1.433(3)
C25 C26 1.383(4)
C25 H25 0.9500
C26 H26 0.9500
C27 H27A 0.9800
C27 H27B 0.9800
C27 H27C 0.9800

loop_
_geom_hbond_atom_site_label_D
_geom_hbond_atom_site_label_H
_geom_hbond_atom_site_label_A
_geom_hbond_distance_DH
_geom_hbond_distance_HA
_geom_hbond_distance_DA
_geom_hbond_angle_DHA
_geom_hbond_site_symmetry_A
N17 H17A Cl2 0.86(4) 2.38(4) 3.153(2) 149(3) .
N17 H17B Cl2 0.84(3) 2.32(4) 3.137(2) 165(3) 3_676

loop_
_geom_torsion_atom_site_label_1
_geom_torsion_atom_site_label_2
_geom_torsion_atom_site_label_3
_geom_torsion_atom_site_label_4
_geom_torsion
N21 C1 N11 C11 -1.4(4)
Cl1 C1 N11 C11 176.72(19)
C16 C11 N11 C1 179.8(2)
C12 C11 N11 C1 -0.6(4)
N11 C11 C12 C13 -177.1(2)
C16 C11 C12 C13 2.4(4)
N11 C11 C12 C17 3.6(4)
C16 C11 C12 C17 -176.8(2)
C11 C12 C13 C14 -1.3(4)
C17 C12 C13 C14 178.0(2)
C12 C13 C14 C15 -0.5(4)
C13 C14 C15 C16 1.1(4)
C14 C15 C16 C11 0.1(4)
N11 C11 C16 C15 177.7(2)
C12 C11 C16 C15 -1.8(4)
C13 C12 C17 N17 -3.5(4)
C11 C12 C17 N17 175.8(2)
C13 C12 C17 N21 176.1(2)
C11 C12 C17 N21 -4.6(3)
N17 C17 N21 C1 -177.5(2)
C12 C17 N21 C1 2.9(3)
N17 C17 N21 C21 1.6(3)
C12 C17 N21 C21 -177.9(2)
N11 C1 N21 C17 0.2(4)
Cl1 C1 N21 C17 -177.97(18)
N11 C1 N21 C21 -179.0(3)
Cl1 C1 N21 C21 2.9(3)
C22 C21 N21 C17 82.6(3)
C26 C21 N21 C17 -100.0(3)
C22 C21 N21 C1 -98.2(3)
C26 C21 N21 C1 79.1(3)
C26 C21 C22 C23 0.7(4)
N21 C21 C22 C23 178.0(2)
C21 C22 C23 C24 -0.1(4)
C22 C23 C24 O24 -179.4(2)
C22 C23 C24 C25 -0.7(4)
C23 C24 O24 C27 -4.2(3)
C25 C24 O24 C27 177.1(2)
O24 C24 C25 C26 179.6(2)
C23 C24 C25 C26 0.9(4)
C24 C25 C26 C21 -0.2(4)
C22 C21 C26 C25 -0.6(4)
N21 C21 C26 C25 -177.9(2)
